data_4323317
loop_
_publ_author_name
'F. Albert Cotton'
'Evgeny V. Dikarev'
'N. Nawar'
'Wai-Yeung Wong'

_publ_section_title
;
 W2Cl4(NR2)2(PR'3)2 Molecules. 4. A New Synthetic Route to Products with a
 Staggered Conformation. Preparations and Characterizations of
 W2Cl4(NR2)2(PR'3)2 (R = Et, Bu, Hex; R'3= Me3, Et2H) and an Intermediate
 Complex W2Cl4(NEt2)2(NHEt2)2
;
_journal_name_full 'Inorganic Chemistry'
_journal_page_first 559
_journal_page_last 566
_journal_paper_doi 10.1021/ic9610694
_journal_volume 36
_journal_year 1997
_chemical_compound_source synthesized
_chemical_formula_analytical 'not measured'
_chemical_formula_moiety 'C16 H42 Cl4 N4 W2'
_chemical_formula_structural W2Cl4(NEt2)2(NHEt2)2
_chemical_formula_sum 'C16 H42 Cl4 N4 W2'
_chemical_formula_weight 800.04
_chemical_melting_point ?
_chemical_name_common
;
 cis,cis-Tetrachloro-bis(diethylamido)-bis(diethylamine)
 ditungsten(III)
;
_chemical_name_systematic
; 
 1,1,2,2-Tetrachloro-1,2-bis(diethylamido)-(cis,cis)-1,2-
 bis(diethylamine) ditungsten(III) 
;
_space_group_IT_number 45
_symmetry_cell_setting orthorhombic
_symmetry_space_group_name_Hall 'I 2 -2c'
_symmetry_space_group_name_H-M 'I b a 2'
_atom_sites_solution_hydrogens geom
_atom_sites_solution_primary direct
_atom_sites_solution_secondary difmap
_audit_creation_method SHELXL
_cell_angle_alpha 90.00
_cell_angle_beta 90.00
_cell_angle_gamma 90.00
_cell_formula_units_Z 4
_cell_length_a 11.6704(9)
_cell_length_b 13.336(1)
_cell_length_c 17.321(2)
_cell_measurement_reflns_used 25
_cell_measurement_temperature 173(2)
_cell_measurement_theta_max 20.6
_cell_measurement_theta_min 17.0
_cell_volume 2695.8(4)
_computing_cell_refinement 'CAD4 V.5.0'
_computing_data_collection 'CAD4 V.5.0'
_computing_data_reduction 'SDP (Enraf-Nonius, 1979)'
_computing_molecular_graphics 'SHELXTL V.5 (Siemens, 1994)'
_computing_publication_material CIFTAB
_computing_structure_refinement 'SHELXL-93 (Sheldrick, 1993)'
_computing_structure_solution 'SHELXTL V.5 (Siemens, 1994)'
_diffrn_ambient_temperature 173(2)
_diffrn_measurement_device 'Enraf-Nonius CAD4'
_diffrn_measurement_method \w
_diffrn_radiation_monochromator graphite
_diffrn_radiation_source 'fine-focus sealed tube'
_diffrn_radiation_type 'Mo K\a'
_diffrn_radiation_wavelength 0.70930
_diffrn_reflns_av_R_equivalents 0.0087
_diffrn_reflns_av_sigmaI/netI 0.0251
_diffrn_reflns_limit_h_max 14
_diffrn_reflns_limit_h_min -7
_diffrn_reflns_limit_k_max 17
_diffrn_reflns_limit_k_min -9
_diffrn_reflns_limit_l_max 22
_diffrn_reflns_limit_l_min -11
_diffrn_reflns_number 1753
_diffrn_reflns_theta_max 26.93
_diffrn_reflns_theta_min 2.31
_diffrn_standards_decay_% 0
_diffrn_standards_interval_count 'every 300 reflections'
_diffrn_standards_interval_time 'every 3600 sec.'
_diffrn_standards_number '3 refl. for orient. and 3 refl. for int.'
_exptl_absorpt_coefficient_mu 8.933
_exptl_absorpt_correction_T_max 0.9997
_exptl_absorpt_correction_T_min 0.5887
_exptl_absorpt_correction_type 'empirical via \y scans'
_exptl_crystal_colour orange
_exptl_crystal_density_diffrn 1.971
_exptl_crystal_density_meas ?
_exptl_crystal_density_method none
_exptl_crystal_description block-shaped
_exptl_crystal_F_000 1528
_exptl_crystal_size_max 0.30
_exptl_crystal_size_mid 0.30
_exptl_crystal_size_min 0.18
_refine_diff_density_max 1.258
_refine_diff_density_min -0.817
_refine_diff_density_rms 0.136
_refine_ls_abs_structure_details 'Flack H D (1983), Acta Cryst. A39, 876-881'
_refine_ls_abs_structure_Flack -0.007(15)
_refine_ls_extinction_coef noref
_refine_ls_extinction_method none
_refine_ls_goodness_of_fit_all 1.098
_refine_ls_goodness_of_fit_obs 1.101
_refine_ls_hydrogen_treatment noref
_refine_ls_matrix_type full
_refine_ls_number_parameters 130
_refine_ls_number_reflns 1722
_refine_ls_number_restraints 12
_refine_ls_restrained_S_all 1.132
_refine_ls_restrained_S_obs 1.137
_refine_ls_R_factor_all 0.0282
_refine_ls_R_factor_obs 0.0224
_refine_ls_shift/esd_max 0.000
_refine_ls_shift/esd_mean 0.000
_refine_ls_structure_factor_coef Fsqd
_refine_ls_weighting_details 'w=1/[\s^2^(Fo^2^)+(0.0308P)^2^+3.0493P] where P=(Fo^2^+2Fc^2^)/3'
_refine_ls_weighting_scheme calc
_refine_ls_wR_factor_all 0.0560
_refine_ls_wR_factor_obs 0.0539
_reflns_number_observed 1600
_reflns_number_total 1722
_reflns_observed_criterion I>2\s(I)
_cod_data_source_file ic9610694_2.cif
_cod_data_source_block W2Cl4(NEt2)2(NHEt2)2
_cod_depositor_comments
;
The following automatic conversions were performed:

'_chemical_melting_point' value 'not measured' was changed to '?' -
the value is undefined or not given.

Automatic conversion script
Id: cif_fix_values 1715 2011-07-08 13:25:40Z adriana 

The following automatic conversions were performed:

'_exptl_crystal_density_meas' value 'not measured' was changed to '?'
- the value is perceived as not measured.

Automatic conversion script
Id: cif_fix_values 3008 2015-01-20 13:52:24Z robertas 

The following automatic conversions were performed:

'_refine_ls_weighting_scheme' value 'calc
w=1/[\s^2^(Fo^2^)+(0.0308P)^2^+3.0493P] where P=(Fo^2^+2Fc^2^)/3' was
changed to 'calc'. New tag '_refine_ls_weighting_details' was
created. The value of the new tag was set to
'w=1/[\s^2^(Fo^2^)+(0.0308P)^2^+3.0493P] where P=(Fo^2^+2Fc^2^)/3'.

Automatic conversion script
Id: cif_fix_values 3143 2015-03-26 13:38:13Z robertas 
;
_cod_database_code 4323317

loop_
_symmetry_equiv_pos_as_xyz
'x, y, z'
'-x, -y, z'
'-x, y, z+1/2'
'x, -y, z+1/2'
'x+1/2, y+1/2, z+1/2'
'-x+1/2, -y+1/2, z+1/2'
'-x+1/2, y+1/2, z+1'
'x+1/2, -y+1/2, z+1'

loop_
_atom_site_aniso_label
_atom_site_aniso_U_11
_atom_site_aniso_U_22
_atom_site_aniso_U_33
_atom_site_aniso_U_23
_atom_site_aniso_U_13
_atom_site_aniso_U_12
W1 0.02040(14) 0.02086(13) 0.01748(14) 0.0003(4) -0.0004(3) -0.00004(10)
Cl1 0.0303(11) 0.0255(9) 0.0339(12) 0.0035(8) -0.0022(9) 0.0060(8)
Cl2 0.0309(10) 0.0326(11) 0.0243(11) -0.0030(9) 0.0047(9) 0.0001(8)
N1 0.026(4) 0.026(4) 0.018(4) 0.002(3) 0.002(3) -0.003(3)
N2 0.022(4) 0.028(4) 0.025(4) 0.000(3) 0.001(3) -0.003(3)
C1 0.028(5) 0.022(4) 0.037(5) -0.001(4) -0.001(4) -0.003(3)
C2 0.044(6) 0.036(5) 0.049(7) 0.018(5) 0.002(5) 0.003(5)
C3 0.034(6) 0.035(5) 0.026(5) 0.002(4) 0.004(4) -0.009(4)
C4 0.042(7) 0.057(6) 0.040(6) 0.007(5) 0.011(5) -0.005(5)
C5 0.032(5) 0.038(5) 0.030(5) 0.005(4) -0.013(4) -0.013(4)
C6 0.056(6) 0.039(5) 0.028(5) 0.005(4) -0.015(5) 0.000(5)
C7 0.034(5) 0.034(5) 0.019(4) -0.008(4) -0.004(4) -0.004(4)
C8 0.056(6) 0.047(6) 0.036(6) -0.016(5) -0.002(6) -0.004(5)

loop_
_atom_site_label
_atom_site_type_symbol
_atom_site_fract_x
_atom_site_fract_y
_atom_site_fract_z
_atom_site_U_iso_or_equiv
_atom_site_thermal_displace_type
_atom_site_occupancy
_atom_site_calc_flag
_atom_site_refinement_flags
_atom_site_disorder_group
W1 W 0.09780(2) 0.51288(2) 0.32179(4) 0.01958(9) Uani 0.9841(7) d PD .
W2 W -0.0069(9) 0.5863(8) 0.3135(11) 0.020 Uiso 0.0159(7) d PD .
Cl1 Cl 0.1871(2) 0.36523(14) 0.37081(13) 0.0299(5) Uani 1 d D .
Cl2 Cl 0.1376(2) 0.4340(2) 0.19541(13) 0.0293(4) Uani 1 d D .
N1 N 0.1066(6) 0.6467(6) 0.2479(4) 0.0233(15) Uani 1 d D .
H1 H 0.0441(108) 0.6310(86) 0.2090(78) 0.069(37) Uiso 1 d . .
N2 N 0.1258(6) 0.5865(6) 0.4143(4) 0.025(2) Uani 1 d D .
C1 C 0.0604(8) 0.7425(6) 0.2792(5) 0.029(2) Uani 1 d . .
H1A H 0.1097(8) 0.7639(6) 0.3227(5) 0.035 Uiso 1 calc R .
H1B H -0.0170(8) 0.7293(6) 0.3004(5) 0.035 Uiso 1 calc R .
C2 C 0.0518(9) 0.8272(7) 0.2234(6) 0.043(3) Uani 1 d . .
H2A H 0.1288(9) 0.8477(33) 0.2075(29) 0.064 Uiso 1 calc R .
H2B H 0.0129(49) 0.8839(17) 0.2481(12) 0.064 Uiso 1 calc R .
H2C H 0.0080(47) 0.8058(15) 0.1781(16) 0.064 Uiso 1 calc R .
C3 C 0.2273(8) 0.6626(8) 0.2165(5) 0.032(2) Uani 1 d . .
H3A H 0.2606(8) 0.7232(8) 0.2406(5) 0.038 Uiso 1 calc R .
H3B H 0.2756(8) 0.6046(8) 0.2310(5) 0.038 Uiso 1 calc R .
C4 C 0.2297(9) 0.6747(8) 0.1298(6) 0.047(3) Uani 1 d . .
H4A H 0.3093(9) 0.6737(55) 0.1118(7) 0.070 Uiso 1 calc R .
H4B H 0.1943(57) 0.7388(27) 0.1157(6) 0.070 Uiso 1 calc R .
H4C H 0.1873(54) 0.6196(32) 0.1057(6) 0.070 Uiso 1 calc R .
C5 C 0.2502(8) 0.6096(7) 0.4252(6) 0.033(2) Uani 1 d . .
H5A H 0.2587(8) 0.6828(7) 0.4324(6) 0.040 Uiso 1 calc R .
H5B H 0.2916(8) 0.5912(7) 0.3774(6) 0.040 Uiso 1 calc R .
C6 C 0.3069(9) 0.5570(7) 0.4926(5) 0.041(2) Uani 1 d . .
H6A H 0.2840(46) 0.5896(32) 0.5409(6) 0.062 Uiso 1 calc R .
H6B H 0.3903(9) 0.5608(44) 0.4869(21) 0.062 Uiso 1 calc R .
H6C H 0.2831(46) 0.4865(14) 0.4935(24) 0.062 Uiso 1 calc R .
C7 C 0.0571(8) 0.6190(7) 0.4800(5) 0.029(2) Uani 1 d . .
H7A H 0.0926(8) 0.5929(7) 0.5279(5) 0.035 Uiso 1 calc R .
H7B H -0.0201(8) 0.5886(7) 0.4756(5) 0.035 Uiso 1 calc R .
C8 C 0.0437(10) 0.7315(7) 0.4876(6) 0.046(3) Uani 1 d . .
H8A H 0.0091(55) 0.7473(8) 0.5377(17) 0.069 Uiso 1 calc R .
H8B H -0.0058(48) 0.7564(10) 0.4461(24) 0.069 Uiso 1 calc R .
H8C H 0.1190(12) 0.7635(8) 0.4839(40) 0.069 Uiso 1 calc R .

loop_
_atom_type_symbol
_atom_type_description
_atom_type_scat_dispersion_real
_atom_type_scat_dispersion_imag
_atom_type_scat_source
C C 0.0033 0.0016 'International Tables Vol C Tables 4.2.6.8 and 6.1.1.4'
H H 0.0000 0.0000 'International Tables Vol C Tables 4.2.6.8 and 6.1.1.4'
W W -0.8490 6.8722 'International Tables Vol C Tables 4.2.6.8 and 6.1.1.4'
Cl Cl 0.1484 0.1585 'International Tables Vol C Tables 4.2.6.8 and 6.1.1.4'
N N 0.0061 0.0033 'International Tables Vol C Tables 4.2.6.8 and 6.1.1.4'

loop_
_geom_angle_atom_site_label_1
_geom_angle_atom_site_label_2
_geom_angle_atom_site_label_3
_geom_angle
_geom_angle_site_symmetry_1
_geom_angle_site_symmetry_3
_geom_angle_publ_flag
W2 W1 W2 89.5(6) . 2_565 n
W2 W1 N2 83.7(6) . . n
W2 W1 N2 125.3(6) 2_565 . n
W2 W1 N1 58.5(5) . . n
W2 W1 N1 127.7(6) 2_565 . n
N2 W1 N1 93.6(3) . . y
W2 W1 W1 47.5(4) . 2_565 n
W2 W1 W1 42.9(4) 2_565 2_565 n
N2 W1 W1 104.2(2) . 2_565 y
N1 W1 W1 99.6(2) . 2_565 y
W2 W1 Cl1 152.4(5) . . n
W2 W1 Cl1 70.2(4) 2_565 . n
N2 W1 Cl1 92.9(2) . . y
N1 W1 Cl1 149.0(2) . . y
W1 W1 Cl1 108.02(5) 2_565 . y
W2 W1 Cl2 109.3(7) . . n
W2 W1 Cl2 73.2(6) 2_565 . n
N2 W1 Cl2 158.5(2) . . y
N1 W1 Cl2 79.7(2) . . y
W1 W1 Cl2 97.05(5) 2_565 . y
Cl1 W1 Cl2 83.22(7) . . y
W1 W2 W1 89.6(5) . 2_565 n
W1 W2 W2 47.5(4) . 2_565 n
W1 W2 W2 43.0(4) 2_565 2_565 n
W1 W2 N2 54.3(5) . . n
W1 W2 N2 110.6(8) 2_565 . n
W2 W2 N2 87.4(5) 2_565 . n
W1 W2 Cl1 143.7(9) . 2_565 n
W1 W2 Cl1 68.3(4) 2_565 2_565 n
W2 W2 Cl1 109.1(6) 2_565 2_565 n
N2 W2 Cl1 105.7(7) . 2_565 n
W1 W2 Cl2 118.0(8) . 2_565 n
W1 W2 Cl2 67.3(5) 2_565 2_565 n
W2 W2 Cl2 86.3(4) 2_565 2_565 n
N2 W2 Cl2 172.3(6) . 2_565 n
Cl1 W2 Cl2 80.7(3) 2_565 2_565 n
W1 Cl1 W2 41.5(3) . 2_565 n
W1 Cl2 W2 39.4(3) . 2_565 n
C1 N1 C3 110.2(7) . . n
C1 N1 W1 117.9(5) . . n
C3 N1 W1 111.4(5) . . n
C7 N2 C5 112.0(7) . . n
C7 N2 W1 135.6(6) . . n
C5 N2 W1 112.2(6) . . n
C7 N2 W2 102.7(6) . . n
C5 N2 W2 137.6(7) . . n
W1 N2 W2 42.0(3) . . n
N1 C1 C2 116.1(8) . . n
C4 C3 N1 112.8(8) . . n
N2 C5 C6 115.3(8) . . n
N2 C7 C8 114.8(8) . . n

loop_
_geom_bond_atom_site_label_1
_geom_bond_atom_site_label_2
_geom_bond_distance
_geom_bond_site_symmetry_2
_geom_bond_publ_flag
W1 W2 1.573(11) . n
W1 W2 1.702(11) 2_565 n
W1 N2 1.908(7) . y
W1 N1 2.198(7) . y
W1 W1 2.3084(5) 2_565 y
W1 Cl1 2.384(2) . y
W1 Cl2 2.473(2) . y
W2 W1 1.702(11) 2_565 n
W2 W2 2.31(2) 2_565 y
W2 N2 2.33(2) . n
W2 Cl1 2.414(13) 2_565 n
W2 Cl2 2.57(2) 2_565 n
Cl1 W2 2.414(13) 2_565 n
Cl2 W2 2.57(2) 2_565 n
N1 C1 1.489(11) . n
N1 C3 1.524(10) . n
N2 C7 1.458(11) . n
N2 C5 1.496(11) . n
C1 C2 1.490(12) . n
C3 C4 1.510(12) . n
C5 C6 1.513(12) . n
C7 C8 1.513(12) . n

loop_
_geom_torsion_atom_site_label_1
_geom_torsion_atom_site_label_2
_geom_torsion_atom_site_label_3
_geom_torsion_atom_site_label_4
_geom_torsion
_geom_torsion_site_symmetry_1
_geom_torsion_site_symmetry_2
_geom_torsion_site_symmetry_3
_geom_torsion_site_symmetry_4
_geom_torsion_publ_flag
N1 W1 W1 N1 107.6(4) . . 2_565 2_565 y
N1 W1 W1 N2 -156.1(3) . . 2_565 2_565 y
N1 W1 W1 Cl1 -58.2(2) . . 2_565 2_565 y
N1 W1 W1 Cl2 27.0(2) . . 2_565 2_565 y
N2 W1 W1 N1 -156.1(3) . . 2_565 2_565 y
N2 W1 W1 N2 -59.9(5) . . 2_565 2_565 y
N2 W1 W1 Cl1 38.1(3) . . 2_565 2_565 y
N2 W1 W1 Cl2 123.2(2) . . 2_565 2_565 y
Cl1 W1 W1 N1 -58.2(2) . . 2_565 2_565 y
Cl1 W1 W1 N2 38.1(3) . . 2_565 2_565 y
Cl1 W1 W1 Cl1 136.01(12) . . 2_565 2_565 y
Cl1 W1 W1 Cl2 -138.86(8) . . 2_565 2_565 y
Cl2 W1 W1 N1 27.0(2) . . 2_565 2_565 y
Cl2 W1 W1 N2 123.2(2) . . 2_565 2_565 y
Cl2 W1 W1 Cl1 -138.86(8) . . 2_565 2_565 y
Cl2 W1 W1 Cl2 -53.73(10) . . 2_565 2_565 y
N1 W2 W2 N1 -101.0(12) . . 2_565 2_565 y
N1 W2 W2 N2 171.0(8) . . 2_565 2_565 y
N1 W2 W2 Cl1 -166.3(10) . . 2_565 2_565 y
N1 W2 W2 Cl2 -87.5(7) . . 2_565 2_565 y
N2 W2 W2 N1 171.0(8) . . 2_565 2_565 y
N2 W2 W2 N2 83.0(8) . . 2_565 2_565 y
N2 W2 W2 Cl1 105.7(7) . . 2_565 2_565 y
N2 W2 W2 Cl2 -175.5(7) . . 2_565 2_565 y
Cl1 W2 W2 N1 -166.3(10) . . 2_565 2_565 y
Cl1 W2 W2 N2 105.7(7) . . 2_565 2_565 y
Cl1 W2 W2 Cl1 128.4(9) . . 2_565 2_565 y
Cl1 W2 W2 Cl2 -152.8(7) . . 2_565 2_565 y
Cl2 W2 W2 N1 -87.5(7) . . 2_565 2_565 y
Cl2 W2 W2 N2 -175.5(7) . . 2_565 2_565 y
Cl2 W2 W2 Cl1 -152.8(7) . . 2_565 2_565 y
Cl2 W2 W2 Cl2 -74.0(6) . . 2_565 2_565 y
